data_7201457
loop_
_publ_author_name
'Moggach, Stephen A.'
'Galloway, Kyle W.'
'Lennie, Alistair R.'
'Parois, Pascal'
'Rowantree, Niall'
'Brechin, Euan K.'
'Warren, John E.'
'Murrie, Mark'
'Parsons, Simon'

_publ_section_title
;
 Polymerisation of a Cu(II) dimer into 1D chains using high pressure
;
_journal_issue 12
_journal_name_full CrystEngComm
_journal_page_first 2601
_journal_paper_doi 10.1039/b912707k
_journal_volume 11
_journal_year 2009
_chemical_formula_moiety 'C9 H21 Cu2 N9 O8'
_chemical_formula_sum 'C9 H21 Cu2 N9 O8'
_chemical_formula_weight 510.41
_space_group_IT_number 62
_symmetry_cell_setting orthorhombic
_symmetry_space_group_name_Hall '-P 2ac 2n'
_symmetry_space_group_name_H-M 'P n m a'
_atom_sites_solution_hydrogens geom
_atom_sites_solution_primary direct
_audit_creation_date 09-04-18
_audit_creation_method CRYSTALS_ver_12.87
_cell_angle_alpha 90
_cell_angle_beta 90
_cell_angle_gamma 90
_cell_formula_units_Z 4
_cell_length_a 15.679(4)
_cell_length_b 12.699(3)
_cell_length_c 8.932(2)
_cell_measurement_reflns_used 3192
_cell_measurement_temperature 150
_cell_measurement_theta_max 30
_cell_measurement_theta_min 3
_cell_volume 1778.4(7)
_computing_cell_refinement 'USER DEFINED CELL REFINEMENT'
_computing_data_collection 'USER DEFINED DATA COLLECTION'
_computing_data_reduction 'USER DEFINED DATA REDUCTION'
_computing_molecular_graphics 'CAMERON (Watkin et al., 1996)'
_computing_publication_material 'CRYSTALS (Betteridge et al., 2003)'
_computing_structure_refinement 'CRYSTALS (Betteridge et al., 2003)'
_computing_structure_solution 'SIR92 (Altomare et al., 1994)'
_diffrn_ambient_temperature 150
_diffrn_measured_fraction_theta_full 0.975
_diffrn_measured_fraction_theta_max 0.944
_diffrn_measurement_device Unknown
_diffrn_measurement_device_type Serial
_diffrn_measurement_method '\f & \w scans'
_diffrn_radiation_monochromator graphite
_diffrn_radiation_type 'Mo K\a'
_diffrn_radiation_wavelength 0.71073
_diffrn_reflns_av_R_equivalents 0.021
_diffrn_reflns_limit_h_max 22
_diffrn_reflns_limit_h_min 0
_diffrn_reflns_limit_k_max 16
_diffrn_reflns_limit_k_min 0
_diffrn_reflns_limit_l_max 12
_diffrn_reflns_limit_l_min 0
_diffrn_reflns_number 8780
_diffrn_reflns_theta_full 25.016
_diffrn_reflns_theta_max 30.139
_diffrn_reflns_theta_min 2.598
_diffrn_standards_number 0
_exptl_absorpt_coefficient_mu 2.455
_exptl_absorpt_correction_T_max 0.64
_exptl_absorpt_correction_T_min 0.55
_exptl_absorpt_correction_type multi-scan
_exptl_absorpt_process_details 'DENZO/SCALEPACK (Otwinowski & Minor, 1997)'
_exptl_crystal_colour blue
_exptl_crystal_density_diffrn 1.906
_exptl_crystal_density_method 'not measured'
_exptl_crystal_description block
_exptl_crystal_F_000 1040
_exptl_crystal_size_max 0.25
_exptl_crystal_size_mid 0.22
_exptl_crystal_size_min 0.18
_refine_diff_density_max 0.79
_refine_diff_density_min -0.78
_refine_ls_extinction_method None
_refine_ls_goodness_of_fit_ref 0.9563
_refine_ls_hydrogen_treatment none
_refine_ls_matrix_type full
_refine_ls_number_parameters 139
_refine_ls_number_reflns 2577
_refine_ls_number_restraints 0
_refine_ls_R_factor_all 0.0685
_refine_ls_R_factor_gt 0.0582
_refine_ls_shift/su_max 0.000575
_refine_ls_structure_factor_coef Fsqd
_refine_ls_weighting_details
;
Method, part 1, Chebychev polynomial, (Watkin, 1994, Prince, 1982)
[weight] = 1.0/[A~0~*T~0~(x)+A~1~*T~1~(x) ... +A~n-1~]*T~n-1~(x)]
where A~i~ are the Chebychev coefficients listed below and x= Fcalc/Fmax
Method = Robust Weighting (Prince, 1982)
W = [weight] * [1-(deltaF/6*sigmaF)^2^]^2^
A~i~ are:
54.9 86.4 51.6 21.8 5.85
;
_refine_ls_weighting_scheme calc
_refine_ls_wR_factor_all 0.1240
_refine_ls_wR_factor_gt 0.1215
_refine_ls_wR_factor_ref 0.1240
_reflns_limit_h_max 22
_reflns_limit_h_min 0
_reflns_limit_k_max 16
_reflns_limit_k_min 0
_reflns_limit_l_max 12
_reflns_limit_l_min 0
_reflns_number_gt 2109
_reflns_number_total 2577
_reflns_threshold_expression I>2.0\s(I)
_oxford_diffrn_Wilson_B_factor 0.00
_oxford_diffrn_Wilson_scale 0.00
_oxford_refine_ls_r_factor_ref 0.0685
_oxford_refine_ls_scale 0.3615(6)
_oxford_reflns_number_all 2577
_oxford_reflns_threshold_expression_ref I>-10.0\s(I)
_cod_data_source_file b912707k.txt
_cod_data_source_block 150K
_cod_depositor_comments
;
The following automatic conversions were performed:
'_symmetry_cell_setting' value 'Orthorhombic' changed to 'orthorhombic'
according to '/home/saulius/struct/CIF-dictionaries/cif_core.dic'
dictionary named 'cif_core.dic' version 2.4.1 from 2010-06-29.

Automatic conversion script
Id: cif_fix_enum 1527 2010-12-29 10:47:43Z saulius 
;
_cod_original_sg_symbol_Hall '-P 2ac 2n '
_cod_original_sg_symbol_H-M 'P n m a '
_cod_database_code 7201457

loop_
_symmetry_equiv_pos_as_xyz
x,y,z
-x,-y,-z
-x+1/2,y+1/2,z+1/2
x+1/2,-y+1/2,-z+1/2
x,-y+1/2,z
-x,y+1/2,-z
-x+1/2,-y,z+1/2
x+1/2,y,-z+1/2

loop_
_atom_site_label
_atom_site_type_symbol
_atom_site_fract_x
_atom_site_fract_y
_atom_site_fract_z
_atom_site_U_iso_or_equiv
_atom_site_occupancy
_atom_site_adp_type
_atom_site_refinement_flags_posn
_atom_site_refinement_flags_adp
_atom_site_refinement_flags_occupancy
_atom_site_disorder_assembly
_atom_site_disorder_group
_oxford_atom_site_special_shape
_atom_site_attached_hydrogens
Cu1 Cu 0.58673(3) 0.63593(4) 0.20737(5) 0.0200 1.0000 Uani . . . . . . .
C1 C 0.4416(3) 0.7500 0.1036(5) 0.0167 1.0000 Uani S T . . . . .
C2 C 0.4055(2) 0.6519(3) 0.0266(4) 0.0201 1.0000 Uani . . . . . . .
C3 C 0.4223(2) 0.5499(3) 0.1083(4) 0.0226 1.0000 Uani . . . . . . .
C4 C 0.4134(3) 0.7500 0.2702(5) 0.0164 1.0000 Uani S T . . . . .
C5 C 0.6429(2) 0.4512(3) 0.3910(4) 0.0216 1.0000 Uani . . . . . . .
N1 N 0.65992(19) 0.5305(3) 0.3006(4) 0.0243 1.0000 Uani . . . . . . .
N2 N 0.5647(2) 0.4107(3) 0.3997(4) 0.0260 1.0000 Uani . . . . . . .
N3 N 0.7022(2) 0.4123(4) 0.4825(4) 0.0329 1.0000 Uani . . . . . . .
O1 O 0.5318(2) 0.7500 0.0965(4) 0.0181 1.0000 Uani S T . . . . .
O2 O 0.49253(16) 0.5383(2) 0.1790(3) 0.0226 1.0000 Uani . . . . . . .
O3 O 0.36804(19) 0.4782(3) 0.1042(4) 0.0322 1.0000 Uani . . . . . . .
O4 O 0.4703(2) 0.7500 0.3688(4) 0.0193 1.0000 Uani S T . . . . .
O5 O 0.3345(2) 0.7500 0.2969(4) 0.0218 1.0000 Uani S T . . . . .
O6 O 0.6615(2) 0.7500 0.2668(4) 0.0218 1.0000 Uani S T . . . . .
C6 C 0.6375(3) 0.7500 0.6732(6) 0.0206 1.0000 Uani S T . . . . .
N4 N 0.6465(3) 0.8389(4) 0.6012(7) 0.0663 1.0000 Uani . . . . . . .
N6 N 0.6199(4) 0.7500 0.8146(6) 0.0550 1.0000 Uani S T . . . . .
H6 H 0.7137 0.7500 0.2470 0.0265 1.0000 Uiso . . . . . . .
H21 H 0.4312 0.6467 -0.0742 0.0241 1.0000 Uiso . . . . . . .
H22 H 0.3430 0.6608 0.0174 0.0241 1.0000 Uiso . . . . . . .
H1 H 0.7148 0.5368 0.2776 0.0283 1.0000 Uiso . . . . . . .
H23 H 0.5546 0.3583 0.4611 0.0309 1.0000 Uiso . . . . . . .
H24 H 0.5234 0.4368 0.3442 0.0309 1.0000 Uiso . . . . . . .
H31 H 0.7539 0.4396 0.4828 0.0398 1.0000 Uiso . . . . . . .
H32 H 0.6896 0.3600 0.5423 0.0398 1.0000 Uiso . . . . . . .
H41 H 0.6406 0.8994 0.6502 0.0800 1.0000 Uiso . . . . . . .
H42 H 0.6583 0.8396 0.5055 0.0800 1.0000 Uiso . . . . . . .
H61 H 0.6141 0.8100 0.8634 0.0660 1.0000 Uiso . . . . . . .

loop_
_atom_site_aniso_label
_atom_site_aniso_U_11
_atom_site_aniso_U_22
_atom_site_aniso_U_33
_atom_site_aniso_U_23
_atom_site_aniso_U_13
_atom_site_aniso_U_12
Cu1 0.01070(18) 0.0316(3) 0.01783(19) 0.0038(2) 0.00019(16) -0.00046(18)
C1 0.0113(19) 0.028(3) 0.0105(19) 0.0000 0.0015(16) 0.0000
C2 0.0128(14) 0.031(2) 0.0164(14) -0.0018(14) -0.0025(12) -0.0010(14)
C3 0.0187(16) 0.031(2) 0.0181(15) -0.0019(15) -0.0007(13) -0.0010(15)
C4 0.015(2) 0.020(3) 0.015(2) 0.0000 -0.0010(18) 0.0000
C5 0.0176(15) 0.032(2) 0.0149(14) -0.0008(15) 0.0028(13) -0.0003(15)
N1 0.0113(12) 0.036(2) 0.0257(15) 0.0097(15) 0.0018(12) -0.0004(12)
N2 0.0159(13) 0.036(2) 0.0262(16) 0.0115(16) -0.0016(12) -0.0027(14)
N3 0.0206(15) 0.045(2) 0.0330(19) 0.0200(18) -0.0057(14) -0.0081(16)
O1 0.0086(14) 0.032(2) 0.0140(16) 0.0000 -0.0003(12) 0.0000
O2 0.0164(11) 0.0301(16) 0.0214(12) 0.0000(11) -0.0041(10) -0.0011(11)
O3 0.0249(14) 0.042(2) 0.0302(15) 0.0112(14) -0.0082(12) -0.0112(13)
O4 0.0147(15) 0.034(2) 0.0092(15) 0.0000 -0.0035(12) 0.0000
O5 0.0128(15) 0.035(2) 0.0173(15) 0.0000 0.0005(14) 0.0000
O6 0.0115(15) 0.031(2) 0.0228(19) 0.0000 0.0000(14) 0.0000
C6 0.014(2) 0.035(3) 0.012(2) 0.0000 -0.0015(17) 0.0000
N4 0.058(3) 0.055(3) 0.085(4) 0.045(3) -0.045(3) -0.032(3)
N6 0.026(3) 0.127(7) 0.012(2) 0.0000 0.004(2) 0.0000

loop_
_atom_type_symbol
_atom_type_scat_dispersion_real
_atom_type_scat_dispersion_imag
_atom_type_scat_Cromer_Mann_a1
_atom_type_scat_Cromer_Mann_b1
_atom_type_scat_Cromer_Mann_a2
_atom_type_scat_Cromer_Mann_b2
_atom_type_scat_Cromer_Mann_a3
_atom_type_scat_Cromer_Mann_b3
_atom_type_scat_Cromer_Mann_a4
_atom_type_scat_Cromer_Mann_b4
_atom_type_scat_Cromer_Mann_c
_atom_type_scat_source
C 0.0033 0.0016 2.3100 20.8439 1.0200 10.2075 1.5886 0.5687 0.8650 51.6512 0.2156 'International Tables Vol C 4.2.6.8 and 6.1.1.4'
H 0.0000 0.0000 0.4930 10.5109 0.3229 26.1257 0.1402 3.1424 0.0408 57.7998 0.0030 'International Tables Vol C 4.2.6.8 and 6.1.1.4'
N 0.0061 0.0033 12.2126 0.0057 3.1322 9.8933 2.0125 28.9975 1.1663 0.5826 -11.5290 'International Tables Vol C 4.2.6.8 and 6.1.1.4'
O 0.0106 0.0060 3.0485 13.2771 2.2868 5.7011 1.5463 0.3239 0.8670 32.9089 0.2508 'International Tables Vol C 4.2.6.8 and 6.1.1.4'
Cu 0.3201 1.2651 13.3380 3.5828 7.1676 0.2470 5.6158 11.3966 1.6735 64.8126 1.1910 'International Tables Vol C 4.2.6.8 and 6.1.1.4'

loop_
_geom_angle_atom_site_label_1
_geom_angle_site_symmetry_1
_geom_angle_atom_site_label_2
_geom_angle_site_symmetry_2
_geom_angle_atom_site_label_3
_geom_angle_site_symmetry_3
_geom_angle
_geom_angle_publ_flag
Cu1 5_565 Cu1 . C1 . 59.48(5) yes
Cu1 5_565 Cu1 . N1 . 133.35(11) yes
C1 . Cu1 . N1 . 163.13(12) yes
Cu1 5_565 Cu1 . O1 . 42.17(8) yes
C1 . Cu1 . O1 . 26.83(11) yes
N1 . Cu1 . O1 . 169.84(13) yes
Cu1 5_565 Cu1 . O2 . 129.59(9) yes
C1 . Cu1 . O2 . 71.06(10) yes
N1 . Cu1 . O2 . 93.74(13) yes
O1 . Cu1 . O2 . 94.12(12) yes
Cu1 5_565 Cu1 . O4 . 58.09(4) yes
C1 . Cu1 . O4 . 51.05(12) yes
N1 . Cu1 . O4 . 122.02(12) yes
O1 . Cu1 . O4 . 65.28(12) yes
O2 . Cu1 . O4 . 84.25(10) yes
Cu1 5_565 Cu1 . O6 . 41.62(8) yes
C1 . Cu1 . O6 . 101.08(10) yes
N1 . Cu1 . O6 . 92.29(13) yes
O1 . Cu1 . O6 . 81.45(12) yes
O2 . Cu1 . O6 . 166.33(13) yes
O4 . Cu1 . O6 . 82.15(11) yes
C2 5_565 C1 . Cu1 5_565 91.57(17) yes
C2 5_565 C1 . Cu1 . 148.6(3) yes
Cu1 5_565 C1 . Cu1 . 61.04(10) yes
C2 5_565 C1 . C2 . 108.9(4) yes
Cu1 5_565 C1 . C2 . 148.6(3) yes
Cu1 . C1 . C2 . 91.57(17) yes
C2 5_565 C1 . C4 . 109.0(3) yes
Cu1 5_565 C1 . C4 . 85.2(2) yes
Cu1 . C1 . C4 . 85.2(2) yes
C2 . C1 . C4 . 109.0(3) yes
C2 5_565 C1 . O1 . 110.4(3) yes
Cu1 5_565 C1 . O1 . 38.52(13) yes
Cu1 . C1 . O1 . 38.52(13) yes
C2 . C1 . O1 . 110.4(3) yes
C4 . C1 . O1 . 109.1(4) yes
C1 . C2 . C3 . 114.6(3) yes
C1 . C2 . H21 . 108.3 no
C3 . C2 . H21 . 108.2 no
C1 . C2 . H22 . 108.1 no
C3 . C2 . H22 . 108.1 no
H21 . C2 . H22 . 109.6 no
C2 . C3 . O2 . 119.2(3) yes
C2 . C3 . O3 . 119.5(3) yes
O2 . C3 . O3 . 121.3(4) yes
C1 . C4 . O4 . 118.0(4) yes
C1 . C4 . O5 . 117.5(4) yes
O4 . C4 . O5 . 124.5(5) yes
N1 . C5 . N2 . 121.1(4) yes
N1 . C5 . N3 . 121.2(4) yes
N2 . C5 . N3 . 117.6(4) yes
C5 . N1 . Cu1 . 131.8(3) yes
C5 . N1 . H1 . 114.0 no
Cu1 . N1 . H1 . 114.2 no
C5 . N2 . H23 . 119.8 no
C5 . N2 . H24 . 120.0 no
H23 . N2 . H24 . 120.3 no
C5 . N3 . H31 . 119.8 no
C5 . N3 . H32 . 119.8 no
H31 . N3 . H32 . 120.4 no
C1 . O1 . Cu1 . 114.66(19) yes
C1 . O1 . Cu1 5_565 114.66(19) yes
Cu1 . O1 . Cu1 5_565 95.66(15) yes
C3 . O2 . Cu1 . 130.2(3) yes
C4 . O4 . Cu1 . 96.0(2) yes
C4 . O4 . Cu1 5_565 96.0(2) yes
Cu1 . O4 . Cu1 5_565 63.83(8) yes
Cu1 5_565 O6 . Cu1 . 96.75(17) yes
Cu1 5_565 O6 . H6 . 122.2 no
Cu1 . O6 . H6 . 122.2 no
N4 5_565 C6 . N4 . 119.6(7) yes
N4 5_565 C6 . N6 . 120.2(4) yes
N4 . C6 . N6 . 120.2(4) yes
C6 . N4 . H41 . 119.6 no
C6 . N4 . H42 . 120.8 no
H41 . N4 . H42 . 119.6 no
H61 5_565 N6 . C6 . 120.3 no
H61 5_565 N6 . H61 . 119.4 no
C6 . N6 . H61 . 120.3 no

loop_
_geom_bond_atom_site_label_1
_geom_bond_site_symmetry_1
_geom_bond_atom_site_label_2
_geom_bond_site_symmetry_2
_geom_bond_distance
_geom_bond_publ_flag
Cu1 . Cu1 5_565 2.8971(13) yes
Cu1 . C1 . 2.852(4) yes
Cu1 . N1 . 1.950(3) yes
Cu1 . O1 . 1.955(2) yes
Cu1 . O2 . 1.945(3) yes
Cu1 . O4 . 2.740(3) yes
Cu1 . O6 . 1.938(3) yes
C1 . C2 5_565 1.531(5) yes
C1 . C2 . 1.531(5) yes
C1 . C4 . 1.553(7) yes
C1 . O1 . 1.416(6) yes
C2 . C3 . 1.511(6) yes
C2 . H21 . 0.988 no
C2 . H22 . 0.990 no
C3 . O2 . 1.277(4) yes
C3 . O3 . 1.247(5) yes
C4 . O4 . 1.255(6) yes
C4 . O5 . 1.260(6) yes
C5 . N1 . 1.319(5) yes
C5 . N2 . 1.332(5) yes
C5 . N3 . 1.333(5) yes
N1 . H1 . 0.888 no
N2 . H23 . 0.877 no
N2 . H24 . 0.881 no
N3 . H31 . 0.882 no
N3 . H32 . 0.874 no
O6 . H6 . 0.838 no
C6 . N4 5_565 1.307(5) yes
C6 . N4 . 1.307(5) yes
C6 . N6 . 1.293(7) yes
N4 . H41 . 0.889 no
N4 . H42 . 0.875 no
N6 . H61 5_565 0.883 no
N6 . H61 . 0.883 no
